data_2226097
loop_
_publ_author_name
'do Lima, Maria'
'Mendon\,ca Junior, Francisco J. B.'
'Galdino, Suely L.'
'Pitta, Ivan R.'
'de Simone, Carlos A.'

_publ_section_title
;
 2-(2-Nitroanilino)-5,6,7,8-tetrahydro-4<i>H</i>-cyclohepta[<i>b</i>]thiophene-3-carbonitrile
;
_journal_coeditor_code DN2562
_journal_issue 6
_journal_name_full 'Acta Crystallographica Section E'
_journal_page_first o1350
_journal_page_last o1351
_journal_paper_doi 10.1107/S1600536810017149
_journal_volume 66
_journal_year 2010
_chemical_formula_iupac 'C16 H15 N3 O2 S'
_chemical_formula_moiety 'C16 H15 N3 O2 S'
_chemical_formula_sum 'C16 H15 N3 O2 S'
_chemical_formula_weight 313.37
_chemical_name_systematic
;
2-(2-Nitroanilino)-5,6,7,8-tetrahydro-4<i>H</i>-cyclohepta[<i>b</i>]thiophene-
3-carbonitrile
;
_space_group_IT_number 14
_symmetry_cell_setting monoclinic
_symmetry_space_group_name_Hall '-P 2ybc'
_symmetry_space_group_name_H-M 'P 1 21/c 1'
_atom_sites_solution_hydrogens geom
_atom_sites_solution_primary direct
_atom_sites_solution_secondary difmap
_audit_creation_method SHELXL-97
_cell_angle_alpha 90.00
_cell_angle_beta 97.571(2)
_cell_angle_gamma 90.00
_cell_formula_units_Z 4
_cell_length_a 7.0273(3)
_cell_length_b 14.4569(6)
_cell_length_c 14.8867(7)
_cell_measurement_reflns_used 6392
_cell_measurement_temperature 295(2)
_cell_measurement_theta_max 26.733
_cell_measurement_theta_min 2.910
_cell_volume 1499.20(11)
_computing_cell_refinement 'SCALEPACK (Otwinowski & Minor, 1997)'
_computing_data_collection 'COLLECT (Nonius, 1997)'
_computing_data_reduction 'DENZO and SCALEPACK (Otwinowski & Minor, 1997)'
_computing_molecular_graphics 'ORTEP-3 for Windows (Farrugia, 1997)'
_computing_publication_material 'WinGX (Farrugia, 1999)'
_computing_structure_refinement 'SHELXL97 (Sheldrick, 2008)'
_computing_structure_solution 'SHELXS97 (Sheldrick, 2008)'
_diffrn_ambient_temperature 295
_diffrn_detector_area_resol_mean 9
_diffrn_measured_fraction_theta_full 0.980
_diffrn_measured_fraction_theta_max 0.980
_diffrn_measurement_device_type 'Nonius KappaCCD'
_diffrn_measurement_method 'CCD rotation images,thick slices'
_diffrn_radiation_monochromator 'horizonally mounted graphite crystal'
_diffrn_radiation_source 'Enraf Nonius FR590'
_diffrn_radiation_type MoK\a
_diffrn_radiation_wavelength 0.71073
_diffrn_reflns_av_R_equivalents 0.0460
_diffrn_reflns_av_sigmaI/netI 0.0425
_diffrn_reflns_limit_h_max 8
_diffrn_reflns_limit_h_min -8
_diffrn_reflns_limit_k_max 18
_diffrn_reflns_limit_k_min -15
_diffrn_reflns_limit_l_max 18
_diffrn_reflns_limit_l_min -18
_diffrn_reflns_number 9360
_diffrn_reflns_theta_full 26.62
_diffrn_reflns_theta_max 26.62
_diffrn_reflns_theta_min 3.10
_exptl_absorpt_coefficient_mu 0.227
_exptl_absorpt_correction_type none
_exptl_crystal_colour colorless
_exptl_crystal_density_diffrn 1.388
_exptl_crystal_density_method 'not measured'
_exptl_crystal_description prism
_exptl_crystal_F_000 656
_exptl_crystal_size_max 0.345
_exptl_crystal_size_mid 0.321
_exptl_crystal_size_min 0.269
_refine_diff_density_max 0.288
_refine_diff_density_min -0.305
_refine_ls_extinction_method none
_refine_ls_goodness_of_fit_ref 1.070
_refine_ls_hydrogen_treatment constr
_refine_ls_matrix_type full
_refine_ls_number_parameters 200
_refine_ls_number_reflns 3147
_refine_ls_number_restraints 0
_refine_ls_restrained_S_all 1.070
_refine_ls_R_factor_all 0.0658
_refine_ls_R_factor_gt 0.0516
_refine_ls_shift/su_max 0.001
_refine_ls_shift/su_mean 0.000
_refine_ls_structure_factor_coef Fsqd
_refine_ls_weighting_details 'calc w=1/[\s^2^(Fo^2^)+(0.1026P)^2^+0.1476P] where P=(Fo^2^+2Fc^2^)/3'
_refine_ls_weighting_scheme calc
_refine_ls_wR_factor_gt 0.1484
_refine_ls_wR_factor_ref 0.1621
_reflns_number_gt 2452
_reflns_number_total 3147
_reflns_threshold_expression I>2\s(I)
_cod_data_source_file dn2562.cif
_cod_data_source_block I
_cod_original_cell_volume 1499.18(11)
_cod_original_sg_symbol_H-M 'P 21/c'
_cod_database_code 2226097
_cod_database_fobs_code 2226097

loop_
_symmetry_equiv_pos_as_xyz
'x, y, z'
'-x, y+1/2, -z+1/2'
'-x, -y, -z'
'x, -y-1/2, z-1/2'

loop_
_atom_site_type_symbol
_atom_site_label
_atom_site_fract_x
_atom_site_fract_y
_atom_site_fract_z
_atom_site_U_iso_or_equiv
_atom_site_adp_type
_atom_site_calc_flag
_atom_site_refinement_flags
_atom_site_occupancy
_atom_site_disorder_assembly
_atom_site_disorder_group
S S1 0.29875(7) 0.33887(3) 0.05524(3) 0.0529(2) Uani d . 1 . .
O O1 0.1864(3) 0.64817(11) -0.14472(10) 0.0763(5) Uani d . 1 . .
O O2 0.1729(3) 0.78484(12) -0.09126(12) 0.0887(6) Uani d . 1 . .
N N1 0.2433(2) 0.50661(11) -0.03762(10) 0.0531(4) Uani d . 1 . .
H H1 0.2277 0.5305 -0.0910 0.064 Uiso calc R 1 . .
N N2 0.1906(2) 0.70191(13) -0.07994(12) 0.0594(4) Uani d . 1 . .
N N3 0.2128(4) 0.44432(17) -0.26828(13) 0.0871(7) Uani d . 1 . .
C C1 0.2620(2) 0.41167(13) -0.03697(12) 0.0474(4) Uani d . 1 . .
C C2 0.2544(3) 0.36042(14) -0.11578(12) 0.0501(4) Uani d . 1 . .
C C3 0.2772(3) 0.26261(14) -0.10156(13) 0.0527(5) Uani d . 1 . .
C C4 0.2731(4) 0.19525(16) -0.17935(14) 0.0673(6) Uani d . 1 . .
H H4A 0.4041 0.1775 -0.1850 0.081 Uiso calc R 1 . .
H H4B 0.2221 0.2269 -0.2348 0.081 Uiso calc R 1 . .
C C5 0.1554(3) 0.10721(16) -0.17147(15) 0.0688(6) Uani d . 1 . .
H H5A 0.0271 0.1251 -0.1609 0.083 Uiso calc R 1 . .
H H5B 0.1438 0.0750 -0.2291 0.083 Uiso calc R 1 . .
C C6 0.2345(4) 0.04019(15) -0.09784(16) 0.0707(6) Uani d . 1 . .
H H6A 0.3688 0.0293 -0.1031 0.085 Uiso calc R 1 . .
H H6B 0.1677 -0.0183 -0.1086 0.085 Uiso calc R 1 . .
C C7 0.2190(4) 0.07060(16) -0.00136(16) 0.0710(6) Uani d . 1 . .
H H7A 0.0872 0.0888 0.0021 0.085 Uiso calc R 1 . .
H H7B 0.2471 0.0179 0.0385 0.085 Uiso calc R 1 . .
C C8 0.3487(4) 0.14916(15) 0.03367(16) 0.0669(6) Uani d . 1 . .
H H8A 0.4798 0.1324 0.0270 0.080 Uiso calc R 1 . .
H H8B 0.3418 0.1564 0.0979 0.080 Uiso calc R 1 . .
C C9 0.3044(3) 0.24118(14) -0.01205(13) 0.0551(5) Uani d . 1 . .
C C10 0.2447(2) 0.57016(13) 0.03089(12) 0.0473(4) Uani d . 1 . .
C C11 0.2192(3) 0.66561(13) 0.01206(13) 0.0491(4) Uani d . 1 . .
C C12 0.2185(3) 0.73041(15) 0.08074(14) 0.0587(5) Uani d . 1 . .
H H12 0.2012 0.7927 0.0663 0.070 Uiso calc R 1 . .
C C13 0.2430(3) 0.70360(16) 0.16918(15) 0.0635(5) Uani d . 1 . .
H H13 0.2427 0.7472 0.2151 0.076 Uiso calc R 1 . .
C C14 0.2683(3) 0.61106(16) 0.18993(14) 0.0636(5) Uani d . 1 . .
H H14 0.2845 0.5924 0.2503 0.076 Uiso calc R 1 . .
C C15 0.2700(3) 0.54584(15) 0.12264(13) 0.0594(5) Uani d . 1 . .
H H15 0.2884 0.4840 0.1386 0.071 Uiso calc R 1 . .
C C16 0.2285(3) 0.40474(15) -0.20159(13) 0.0594(5) Uani d . 1 . .

loop_
_atom_site_aniso_label
_atom_site_aniso_U_11
_atom_site_aniso_U_22
_atom_site_aniso_U_33
_atom_site_aniso_U_12
_atom_site_aniso_U_13
_atom_site_aniso_U_23
S1 0.0672(3) 0.0504(3) 0.0413(3) -0.00605(19) 0.0074(2) 0.00132(18)
O1 0.1190(14) 0.0599(10) 0.0478(8) -0.0002(8) 0.0034(8) 0.0025(7)
O2 0.1394(16) 0.0503(10) 0.0753(11) 0.0042(9) 0.0103(10) 0.0123(8)
N1 0.0707(10) 0.0480(9) 0.0407(8) -0.0010(7) 0.0077(7) 0.0000(7)
N2 0.0684(10) 0.0538(10) 0.0558(10) -0.0019(7) 0.0072(8) 0.0042(8)
N3 0.1274(18) 0.0861(15) 0.0481(11) 0.0209(13) 0.0123(10) 0.0112(10)
C1 0.0508(9) 0.0485(10) 0.0427(9) -0.0040(7) 0.0061(7) 0.0005(7)
C2 0.0563(10) 0.0523(10) 0.0422(9) -0.0028(8) 0.0078(7) 0.0000(8)
C3 0.0604(10) 0.0505(10) 0.0475(10) -0.0033(8) 0.0084(8) -0.0032(8)
C4 0.0929(15) 0.0587(12) 0.0513(11) -0.0070(11) 0.0131(10) -0.0077(10)
C5 0.0836(14) 0.0569(12) 0.0647(13) 0.0012(10) 0.0048(11) -0.0140(10)
C6 0.0909(16) 0.0494(12) 0.0705(14) -0.0006(11) 0.0057(11) -0.0047(10)
C7 0.0915(15) 0.0502(12) 0.0715(14) -0.0034(10) 0.0116(11) 0.0040(11)
C8 0.0859(14) 0.0559(13) 0.0566(12) -0.0038(10) 0.0010(10) 0.0049(9)
C9 0.0650(11) 0.0505(11) 0.0497(10) -0.0063(8) 0.0069(8) -0.0009(8)
C10 0.0481(9) 0.0511(10) 0.0432(9) -0.0042(7) 0.0081(7) -0.0011(8)
C11 0.0493(9) 0.0508(11) 0.0474(10) -0.0045(7) 0.0071(7) 0.0001(7)
C12 0.0653(11) 0.0520(11) 0.0597(12) 0.0000(9) 0.0120(9) -0.0070(9)
C13 0.0725(13) 0.0632(13) 0.0569(11) -0.0048(10) 0.0169(9) -0.0144(10)
C14 0.0811(13) 0.0665(13) 0.0448(11) -0.0042(10) 0.0147(9) -0.0043(9)
C15 0.0786(13) 0.0532(11) 0.0478(11) -0.0023(10) 0.0134(9) 0.0008(9)
C16 0.0750(12) 0.0587(12) 0.0442(10) 0.0058(9) 0.0066(8) -0.0043(9)

loop_
_atom_type_symbol
_atom_type_description
_atom_type_scat_dispersion_real
_atom_type_scat_dispersion_imag
_atom_type_scat_source
C C 0.0033 0.0016 'International Tables Vol C Tables 4.2.6.8 and 6.1.1.4'
H H 0.0000 0.0000 'International Tables Vol C Tables 4.2.6.8 and 6.1.1.4'
O O 0.0106 0.0060 'International Tables Vol C Tables 4.2.6.8 and 6.1.1.4'
N N 0.0061 0.0033 'International Tables Vol C Tables 4.2.6.8 and 6.1.1.4'
S S 0.1246 0.1234 'International Tables Vol C Tables 4.2.6.8 and 6.1.1.4'

loop_
_geom_angle_atom_site_label_1
_geom_angle_atom_site_label_2
_geom_angle_atom_site_label_3
_geom_angle_site_symmetry_1
_geom_angle_site_symmetry_3
_geom_angle
_geom_angle_publ_flag
C1 S1 C9 . . 92.84(9) ?
C10 N1 C1 . . 132.09(16) ?
C10 N1 H1 . . 114.0 ?
C1 N1 H1 . . 114.0 ?
O2 N2 O1 . . 121.38(19) ?
O2 N2 C11 . . 119.03(18) ?
O1 N2 C11 . . 119.59(17) ?
N1 C1 C2 . . 122.32(17) ?
N1 C1 S1 . . 128.18(14) ?
C2 C1 S1 . . 109.50(14) ?
C1 C2 C16 . . 120.52(18) ?
C1 C2 C3 . . 114.31(17) ?
C16 C2 C3 . . 125.17(18) ?
C9 C3 C2 . . 111.61(17) ?
C9 C3 C4 . . 126.28(19) ?
C2 C3 C4 . . 122.11(18) ?
C3 C4 C5 . . 115.66(17) ?
C3 C4 H4A . . 108.4 ?
C5 C4 H4A . . 108.4 ?
C3 C4 H4B . . 108.4 ?
C5 C4 H4B . . 108.4 ?
H4A C4 H4B . . 107.4 ?
C6 C5 C4 . . 115.93(19) ?
C6 C5 H5A . . 108.3 ?
C4 C5 H5A . . 108.3 ?
C6 C5 H5B . . 108.3 ?
C4 C5 H5B . . 108.3 ?
H5A C5 H5B . . 107.4 ?
C5 C6 C7 . . 115.73(19) ?
C5 C6 H6A . . 108.3 ?
C7 C6 H6A . . 108.3 ?
C5 C6 H6B . . 108.3 ?
C7 C6 H6B . . 108.3 ?
H6A C6 H6B . . 107.4 ?
C8 C7 C6 . . 115.5(2) ?
C8 C7 H7A . . 108.4 ?
C6 C7 H7A . . 108.4 ?
C8 C7 H7B . . 108.4 ?
C6 C7 H7B . . 108.4 ?
H7A C7 H7B . . 107.5 ?
C7 C8 C9 . . 115.43(19) ?
C7 C8 H8A . . 108.4 ?
C9 C8 H8A . . 108.4 ?
C7 C8 H8B . . 108.4 ?
C9 C8 H8B . . 108.4 ?
H8A C8 H8B . . 107.5 ?
C3 C9 C8 . . 129.69(19) ?
C3 C9 S1 . . 111.73(15) ?
C8 C9 S1 . . 118.46(15) ?
N1 C10 C15 . . 123.03(18) ?
N1 C10 C11 . . 121.17(16) ?
C15 C10 C11 . . 115.79(17) ?
C12 C11 C10 . . 121.68(18) ?
C12 C11 N2 . . 115.89(18) ?
C10 C11 N2 . . 122.43(16) ?
C13 C12 C11 . . 120.6(2) ?
C13 C12 H12 . . 119.7 ?
C11 C12 H12 . . 119.7 ?
C12 C13 C14 . . 119.26(19) ?
C12 C13 H13 . . 120.4 ?
C14 C13 H13 . . 120.4 ?
C15 C14 C13 . . 120.97(19) ?
C15 C14 H14 . . 119.5 ?
C13 C14 H14 . . 119.5 ?
C14 C15 C10 . . 121.7(2) ?
C14 C15 H15 . . 119.1 ?
C10 C15 H15 . . 119.1 ?
N3 C16 C2 . . 176.3(2) ?

loop_
_geom_bond_atom_site_label_1
_geom_bond_atom_site_label_2
_geom_bond_site_symmetry_2
_geom_bond_distance
_geom_bond_publ_flag
S1 C1 . 1.7220(18) ?
S1 C9 . 1.735(2) ?
O1 N2 . 1.236(2) ?
O2 N2 . 1.215(2) ?
N1 C10 . 1.372(2) ?
N1 C1 . 1.379(2) ?
N1 H1 . 0.8600 ?
N2 C11 . 1.456(2) ?
N3 C16 . 1.139(3) ?
C1 C2 . 1.383(2) ?
C2 C16 . 1.419(3) ?
C2 C3 . 1.436(3) ?
C3 C9 . 1.357(3) ?
C3 C4 . 1.510(3) ?
C4 C5 . 1.531(3) ?
C4 H4A . 0.9700 ?
C4 H4B . 0.9700 ?
C5 C6 . 1.513(3) ?
C5 H5A . 0.9700 ?
C5 H5B . 0.9700 ?
C6 C7 . 1.520(3) ?
C6 H6A . 0.9700 ?
C6 H6B . 0.9700 ?
C7 C8 . 1.506(3) ?
C7 H7A . 0.9700 ?
C7 H7B . 0.9700 ?
C8 C9 . 1.508(3) ?
C8 H8A . 0.9700 ?
C8 H8B . 0.9700 ?
C10 C15 . 1.399(3) ?
C10 C11 . 1.415(3) ?
C11 C12 . 1.387(3) ?
C12 C13 . 1.361(3) ?
C12 H12 . 0.9300 ?
C13 C14 . 1.379(3) ?
C13 H13 . 0.9300 ?
C14 C15 . 1.377(3) ?
C14 H14 . 0.9300 ?
C15 H15 . 0.9300 ?

loop_
_geom_hbond_atom_site_label_D
_geom_hbond_atom_site_label_H
_geom_hbond_atom_site_label_A
_geom_hbond_site_symmetry_A
_geom_hbond_distance_DH
_geom_hbond_distance_HA
_geom_hbond_distance_DA
_geom_hbond_angle_DHA
_geom_hbond_publ_flag
N1 H1 O1 1_555 0.86 1.89 2.593(2) 138 yes
C12 H12 O2 1_555 0.93 2.33 2.657(3) 100 yes
C15 H15 S1 1_555 0.93 2.44 3.171(2) 135 yes

loop_
_cod_related_entry_id
_cod_related_entry_database
_cod_related_entry_code
1 ChemSpider 24745068
